data_2233796
loop_
_publ_author_name
'Escobar, Carlos A.'
'Trujillo, Alexander'
'Howard, Judith A. K.'
'Fuentealba, Mauricio'

_publ_section_title
;
 (<i>E</i>)-1-(3-Bromophenyl)-3-(3,4-dimethoxyphenyl)prop-2-en-1-one
;
_journal_coeditor_code FJ2515
_journal_issue 3
_journal_name_full 'Acta Crystallographica Section E'
_journal_page_first o887
_journal_paper_doi 10.1107/S1600536812006836
_journal_volume 68
_journal_year 2012
_chemical_formula_iupac 'C17 H15 Br O3'
_chemical_formula_moiety 'C17 H15 Br O3'
_chemical_formula_sum 'C17 H15 Br O3'
_chemical_formula_weight 347.20
_chemical_name_systematic
;
(<i>E</i>)-1-(3-Bromophenyl)-3-(3,4-dimethoxyphenyl)prop-2-en-1-one
;
_space_group_crystal_system monoclinic
_space_group_IT_number 14
_space_group_name_Hall '-P 2ybc'
_space_group_name_H-M_alt 'P 1 21/c 1'
_symmetry_space_group_name_Hall '-P 2ybc'
_symmetry_space_group_name_H-M 'P 1 21/c 1'
_atom_sites_solution_hydrogens geom
_atom_sites_solution_primary direct
_atom_sites_solution_secondary difmap
_cell_angle_alpha 90.00
_cell_angle_beta 109.219(3)
_cell_angle_gamma 90.00
_cell_formula_units_Z 4
_cell_length_a 12.7946(5)
_cell_length_b 3.93730(10)
_cell_length_c 29.8209(10)
_cell_measurement_reflns_used 3587
_cell_measurement_temperature 120
_cell_measurement_theta_max 28.9645
_cell_measurement_theta_min 2.5523
_cell_volume 1418.54(9)
_computing_cell_refinement 'CrysAlis PRO (Agilent, 2011)'
_computing_data_collection 'CrysAlis PRO (Agilent, 2011)'
_computing_data_reduction 'CrysAlis PRO (Agilent, 2011)'
_computing_molecular_graphics 'OLEX2 (Dolomanov <i>et al.</i>, 2009)'
_computing_publication_material 'OLEX2 (Dolomanov <i>et al.</i>, 2009)'
_computing_structure_refinement 'SHELXL97 (Sheldrick, 2008)'
_computing_structure_solution 'SHELXS97 (Sheldrick, 2008)'
_diffrn_ambient_temperature 120
_diffrn_detector_area_resol_mean 16.1511
_diffrn_measured_fraction_theta_full 0.999
_diffrn_measured_fraction_theta_max 0.902
_diffrn_measurement_device_type 'Agilent Xcalibur Sapphire3 Gemini ultra'
_diffrn_measurement_method \w
_diffrn_radiation_monochromator Graphite
_diffrn_radiation_type 'Mo K\a'
_diffrn_radiation_wavelength 0.7107
_diffrn_reflns_av_R_equivalents 0.0468
_diffrn_reflns_limit_h_max 16
_diffrn_reflns_limit_h_min -17
_diffrn_reflns_limit_k_max 5
_diffrn_reflns_limit_k_min -5
_diffrn_reflns_limit_l_max 40
_diffrn_reflns_limit_l_min -40
_diffrn_reflns_number 12861
_diffrn_reflns_theta_full 26.00
_diffrn_reflns_theta_max 29.03
_diffrn_reflns_theta_min 2.56
_exptl_absorpt_coefficient_mu 2.905
_exptl_absorpt_correction_T_max 1.00000
_exptl_absorpt_correction_T_min 0.80218
_exptl_absorpt_correction_type multi-scan
_exptl_absorpt_process_details '(CrysAlis PRO; Agilent, 2011)'
_exptl_crystal_colour colourless
_exptl_crystal_density_diffrn 1.626
_exptl_crystal_density_method 'not measured'
_exptl_crystal_description prism
_exptl_crystal_F_000 704
_exptl_crystal_size_max 0.2
_exptl_crystal_size_mid 0.12
_exptl_crystal_size_min 0.08
_refine_diff_density_max 0.626
_refine_diff_density_min -0.414
_refine_ls_extinction_method none
_refine_ls_goodness_of_fit_ref 1.095
_refine_ls_hydrogen_treatment constr
_refine_ls_matrix_type full
_refine_ls_number_parameters 192
_refine_ls_number_reflns 3429
_refine_ls_number_restraints 0
_refine_ls_restrained_S_all 1.095
_refine_ls_R_factor_all 0.0544
_refine_ls_R_factor_gt 0.0405
_refine_ls_shift/su_max 0.002
_refine_ls_shift/su_mean 0.000
_refine_ls_structure_factor_coef Fsqd
_refine_ls_weighting_details 'calc w = 1/[\s^2^(Fo^2^)+(0.0190P)^2^+1.5139P] where P=(Fo^2^+2Fc^2^)/3'
_refine_ls_weighting_scheme calc
_refine_ls_wR_factor_gt 0.0695
_refine_ls_wR_factor_ref 0.0739
_reflns_number_gt 2895
_reflns_number_total 3429
_reflns_threshold_expression I>2\s(I)
_cod_data_source_file fj2515.cif
_cod_data_source_block I
_cod_original_cell_volume 1418.54(8)
_cod_database_code 2233796
_cod_database_fobs_code 2233796

loop_
_space_group_symop_id
_space_group_symop_operation_xyz
1 'x, y, z'
2 '-x, y+1/2, -z+1/2'
3 '-x, -y, -z'
4 'x, -y-1/2, z-1/2'

loop_
_atom_site_type_symbol
_atom_site_label
_atom_site_fract_x
_atom_site_fract_y
_atom_site_fract_z
_atom_site_U_iso_or_equiv
_atom_site_adp_type
_atom_site_calc_flag
_atom_site_refinement_flags
_atom_site_occupancy
_atom_site_symmetry_multiplicity
Br Br1 -0.11568(2) 0.90741(7) 0.528213(9) 0.01853(9) Uani d . 1 1
O O1 -0.25274(14) 0.3062(5) 0.31571(6) 0.0198(4) Uani d . 1 1
O O2 0.40922(14) 0.3072(5) 0.32327(6) 0.0173(4) Uani d . 1 1
O O3 0.37580(14) 0.5457(5) 0.39741(6) 0.0190(4) Uani d . 1 1
C C16 0.4322(2) 0.1612(7) 0.28340(10) 0.0205(6) Uani d . 1 1
H H16A 0.3873 0.2751 0.2542 0.031 Uiso calc R 1 1
H H16B 0.4141 -0.0814 0.2813 0.031 Uiso calc R 1 1
H H16C 0.5109 0.1902 0.2874 0.031 Uiso calc R 1 1
C C9 -0.0247(2) 0.2800(7) 0.32953(9) 0.0143(5) Uani d . 1 1
H H9 -0.0759 0.1507 0.3052 0.017 Uiso calc R 1 1
C C11 0.1119(2) 0.1273(6) 0.29162(9) 0.0143(5) Uani d . 1 1
H H11 0.0535 0.0184 0.2676 0.017 Uiso calc R 1 1
C C12 0.2171(2) 0.1330(6) 0.28749(9) 0.0148(5) Uani d . 1 1
H H12 0.2298 0.0357 0.2606 0.018 Uiso calc R 1 1
C C14 0.2834(2) 0.4212(7) 0.36346(9) 0.0143(5) Uani d . 1 1
C C1 -0.2297(2) 0.6078(7) 0.38681(9) 0.0140(5) Uani d . 1 1
C C15 0.1780(2) 0.4234(7) 0.36627(9) 0.0144(5) Uani d . 1 1
H H15 0.1649 0.5243 0.3928 0.017 Uiso calc R 1 1
C C5 -0.3827(2) 0.8723(7) 0.40364(10) 0.0201(6) Uani d . 1 1
H H5 -0.4579 0.9429 0.3932 0.024 Uiso calc R 1 1
C C10 0.0897(2) 0.2760(6) 0.32972(9) 0.0130(5) Uani d . 1 1
C C3 -0.2072(2) 0.8273(6) 0.46427(9) 0.0142(5) Uani d . 1 1
C C4 -0.3163(2) 0.9344(7) 0.45004(10) 0.0178(6) Uani d . 1 1
H H4 -0.3450 1.0479 0.4716 0.021 Uiso calc R 1 1
C C8 -0.0668(2) 0.4429(7) 0.35928(9) 0.0149(5) Uani d . 1 1
H H8 -0.0187 0.5619 0.3858 0.018 Uiso calc R 1 1
C C2 -0.1622(2) 0.6663(6) 0.43363(9) 0.0135(5) Uani d . 1 1
H H2 -0.0869 0.5968 0.4442 0.016 Uiso calc R 1 1
C C13 0.3031(2) 0.2829(6) 0.32325(9) 0.0138(5) Uani d . 1 1
C C7 -0.1871(2) 0.4390(7) 0.35127(9) 0.0143(5) Uani d . 1 1
C C17 0.3612(2) 0.6874(7) 0.43882(9) 0.0212(6) Uani d . 1 1
H H17A 0.3096 0.8790 0.4298 0.032 Uiso calc R 1 1
H H17B 0.4327 0.7667 0.4604 0.032 Uiso calc R 1 1
H H17C 0.3313 0.5140 0.4548 0.032 Uiso calc R 1 1
C C6 -0.3401(2) 0.7083(7) 0.37247(10) 0.0175(6) Uani d . 1 1
H H6 -0.3866 0.6638 0.3409 0.021 Uiso calc R 1 1

loop_
_atom_site_aniso_label
_atom_site_aniso_U_11
_atom_site_aniso_U_22
_atom_site_aniso_U_33
_atom_site_aniso_U_12
_atom_site_aniso_U_13
_atom_site_aniso_U_23
Br1 0.02037(14) 0.02143(14) 0.01387(14) -0.00093(12) 0.00574(10) -0.00270(12)
O1 0.0164(9) 0.0267(11) 0.0153(10) -0.0041(8) 0.0037(8) -0.0030(8)
O2 0.0138(9) 0.0241(10) 0.0154(10) 0.0002(8) 0.0068(7) -0.0033(8)
O3 0.0141(9) 0.0302(11) 0.0126(10) -0.0035(8) 0.0042(7) -0.0081(9)
C16 0.0222(14) 0.0244(15) 0.0198(15) 0.0009(12) 0.0138(12) -0.0032(12)
C9 0.0151(13) 0.0143(12) 0.0115(13) -0.0014(11) 0.0017(10) 0.0032(11)
C11 0.0151(12) 0.0144(13) 0.0115(13) 0.0002(10) 0.0018(10) 0.0005(11)
C12 0.0198(13) 0.0146(13) 0.0115(13) 0.0031(11) 0.0073(10) -0.0011(11)
C14 0.0173(12) 0.0132(12) 0.0113(13) -0.0004(11) 0.0030(10) -0.0002(11)
C1 0.0150(12) 0.0128(12) 0.0148(13) -0.0034(11) 0.0058(10) 0.0026(11)
C15 0.0190(13) 0.0143(12) 0.0111(13) 0.0019(11) 0.0065(10) -0.0001(11)
C5 0.0137(13) 0.0235(15) 0.0237(15) 0.0011(11) 0.0071(11) 0.0050(13)
C10 0.0150(12) 0.0115(12) 0.0126(13) 0.0025(10) 0.0048(10) 0.0031(10)
C3 0.0156(12) 0.0133(13) 0.0131(14) -0.0031(10) 0.0039(10) 0.0019(10)
C4 0.0168(13) 0.0176(13) 0.0217(15) 0.0010(11) 0.0102(11) -0.0001(12)
C8 0.0146(12) 0.0164(13) 0.0128(13) -0.0009(11) 0.0033(10) 0.0017(11)
C2 0.0104(12) 0.0140(13) 0.0174(14) -0.0024(10) 0.0064(10) 0.0030(11)
C13 0.0141(12) 0.0135(12) 0.0141(13) 0.0016(10) 0.0052(10) 0.0031(11)
C7 0.0155(12) 0.0124(12) 0.0141(13) -0.0005(11) 0.0036(10) 0.0036(11)
C17 0.0201(14) 0.0285(16) 0.0147(14) -0.0036(12) 0.0054(11) -0.0065(12)
C6 0.0159(13) 0.0203(14) 0.0141(14) -0.0026(11) 0.0019(10) 0.0025(11)

loop_
_atom_type_symbol
_atom_type_description
_atom_type_scat_dispersion_real
_atom_type_scat_dispersion_imag
_atom_type_scat_source
C C 0.0033 0.0016 'International Tables Vol C Tables 4.2.6.8 and 6.1.1.4'
H H 0.0000 0.0000 'International Tables Vol C Tables 4.2.6.8 and 6.1.1.4'
Br Br -0.2901 2.4595 'International Tables Vol C Tables 4.2.6.8 and 6.1.1.4'
O O 0.0106 0.0060 'International Tables Vol C Tables 4.2.6.8 and 6.1.1.4'

loop_
_geom_angle_atom_site_label_1
_geom_angle_atom_site_label_2
_geom_angle_atom_site_label_3
_geom_angle
C13 O2 C16 116.6(2)
C14 O3 C17 117.0(2)
O2 C16 H16A 109.5
O2 C16 H16B 109.5
O2 C16 H16C 109.5
H16A C16 H16B 109.5
H16A C16 H16C 109.5
H16B C16 H16C 109.5
C10 C9 H9 115.8
C8 C9 H9 115.8
C8 C9 C10 128.5(2)
C12 C11 H11 119.0
C10 C11 H11 119.0
C10 C11 C12 122.0(2)
C11 C12 H12 120.5
C13 C12 C11 119.0(2)
C13 C12 H12 120.5
O3 C14 C15 125.2(2)
O3 C14 C13 114.5(2)
C15 C14 C13 120.3(2)
C2 C1 C7 122.0(2)
C6 C1 C2 119.4(2)
C6 C1 C7 118.6(2)
C14 C15 H15 119.9
C14 C15 C10 120.1(2)
C10 C15 H15 119.9
C4 C5 H5 119.8
C6 C5 H5 119.8
C6 C5 C4 120.3(2)
C11 C10 C9 118.4(2)
C11 C10 C15 118.5(2)
C15 C10 C9 123.0(2)
C4 C3 Br1 118.8(2)
C2 C3 Br1 118.96(19)
C2 C3 C4 122.3(2)
C5 C4 H4 120.7
C3 C4 C5 118.5(2)
C3 C4 H4 120.7
C9 C8 H8 119.6
C9 C8 C7 120.8(2)
C7 C8 H8 119.6
C1 C2 H2 120.7
C3 C2 C1 118.7(2)
C3 C2 H2 120.7
O2 C13 C12 124.7(2)
O2 C13 C14 115.4(2)
C12 C13 C14 119.9(2)
O1 C7 C1 119.5(2)
O1 C7 C8 121.5(2)
C8 C7 C1 118.9(2)
O3 C17 H17A 109.5
O3 C17 H17B 109.5
O3 C17 H17C 109.5
H17A C17 H17B 109.5
H17A C17 H17C 109.5
H17B C17 H17C 109.5
C1 C6 H6 119.6
C5 C6 C1 120.7(2)
C5 C6 H6 119.6

loop_
_geom_bond_atom_site_label_1
_geom_bond_atom_site_label_2
_geom_bond_distance
Br1 C3 1.907(3)
O1 C7 1.232(3)
O2 C16 1.436(3)
O2 C13 1.361(3)
O3 C14 1.369(3)
O3 C17 1.422(3)
C16 H16A 0.9800
C16 H16B 0.9800
C16 H16C 0.9800
C9 H9 0.9500
C9 C10 1.462(3)
C9 C8 1.343(4)
C11 H11 0.9500
C11 C12 1.391(3)
C11 C10 1.388(3)
C12 H12 0.9500
C12 C13 1.387(3)
C14 C15 1.379(3)
C14 C13 1.413(4)
C1 C2 1.398(3)
C1 C7 1.498(4)
C1 C6 1.391(4)
C15 H15 0.9500
C15 C10 1.411(3)
C5 H5 0.9500
C5 C4 1.387(4)
C5 C6 1.383(4)
C3 C4 1.384(4)
C3 C2 1.384(4)
C4 H4 0.9500
C8 H8 0.9500
C8 C7 1.477(3)
C2 H2 0.9500
C17 H17A 0.9800
C17 H17B 0.9800
C17 H17C 0.9800
C6 H6 0.9500

loop_
_geom_torsion_atom_site_label_1
_geom_torsion_atom_site_label_2
_geom_torsion_atom_site_label_3
_geom_torsion_atom_site_label_4
_geom_torsion
Br1 C3 C4 C5 -179.3(2)
Br1 C3 C2 C1 179.90(18)
O3 C14 C15 C10 -177.6(2)
O3 C14 C13 O2 -2.7(3)
O3 C14 C13 C12 176.7(2)
C16 O2 C13 C12 -0.9(4)
C16 O2 C13 C14 178.5(2)
C9 C8 C7 O1 -4.7(4)
C9 C8 C7 C1 176.7(2)
C11 C12 C13 O2 -179.5(2)
C11 C12 C13 C14 1.1(4)
C12 C11 C10 C9 175.6(2)
C12 C11 C10 C15 -2.9(4)
C14 C15 C10 C9 -177.7(2)
C14 C15 C10 C11 0.7(4)
C15 C14 C13 O2 177.3(2)
C15 C14 C13 C12 -3.3(4)
C10 C9 C8 C7 175.1(2)
C10 C11 C12 C13 2.0(4)
C4 C5 C6 C1 -1.0(4)
C4 C3 C2 C1 -0.5(4)
C8 C9 C10 C11 -171.3(3)
C8 C9 C10 C15 7.1(4)
C2 C1 C7 O1 159.4(2)
C2 C1 C7 C8 -22.0(4)
C2 C1 C6 C5 1.6(4)
C2 C3 C4 C5 1.1(4)
C13 C14 C15 C10 2.3(4)
C7 C1 C2 C3 179.2(2)
C7 C1 C6 C5 -178.5(2)
C17 O3 C14 C15 0.2(4)
C17 O3 C14 C13 -179.8(2)
C6 C1 C2 C3 -0.8(4)
C6 C1 C7 O1 -20.6(4)
C6 C1 C7 C8 158.1(2)
C6 C5 C4 C3 -0.3(4)
